data_4309466
loop_
_publ_author_name
'John F. Berry'
'F. Albert Cotton'
'Sergey A. Ibragimov'
'Carlos A. Murillo'
'Xiaoping Wang'

_publ_contact_author_address
;
Department of Chemistry and
Laboratory for Molecular Structure and Bonding
P.O. Box. 30012
Texas A&M University
College Station
TX 77842-3012
U.S.A.
;
_publ_contact_author_email cotton@tamu.edu
_publ_contact_author_fax 979-845-9351
_publ_contact_author_name 'Dr. F. Albert Cotton'
_publ_contact_author_phone 979-845-3646
_publ_section_title
;
Searching for Precursors to Metal-Metal Bonded Dipalladium Species: A
Study of Pd24+ Complexes
;
_journal_name_full 'Inorganic Chemistry'
_journal_page_first 6129
_journal_page_last 6137
_journal_paper_doi 10.1021/ic050876c
_journal_volume 44
_journal_year 2005
_chemical_formula_moiety 'C38 H30 N4 Pd'
_chemical_formula_sum 'C38 H30 N4 Pd'
_chemical_formula_weight 649.06
_chemical_name_common Pd(dpb)2
_chemical_name_systematic
;
  ?
;
_space_group_IT_number 2
_symmetry_cell_setting triclinic
_symmetry_space_group_name_Hall '-P 1'
_symmetry_space_group_name_H-M 'P -1'
_atom_sites_solution_hydrogens geom
_atom_sites_solution_primary direct
_atom_sites_solution_secondary difmap
_audit_creation_method SHELXL-97
_cell_angle_alpha 105.079(9)
_cell_angle_beta 112.883(8)
_cell_angle_gamma 96.779(9)
_cell_formula_units_Z 2
_cell_length_a 11.584(6)
_cell_length_b 11.651(6)
_cell_length_c 13.222(7)
_cell_measurement_reflns_used 4240
_cell_measurement_temperature 213(2)
_cell_measurement_theta_max 25.0295
_cell_measurement_theta_min 2.6385
_cell_volume 1538.5(14)
_computing_cell_refinement SMART
_computing_data_collection SAINT
_computing_data_reduction SAINT
_computing_molecular_graphics XP
_computing_publication_material 'Shelxl-97 (Sheldrick, 1997)'
_computing_structure_refinement 'SHELXL-97 (Sheldrick, 1997)'
_computing_structure_solution 'SHELXS-97 (Sheldrick, 1990)'
_diffrn_ambient_temperature 213(2)
_diffrn_measured_fraction_theta_full 0.978
_diffrn_measured_fraction_theta_max 0.978
_diffrn_measurement_device_type SMART
_diffrn_measurement_method \w-scan
_diffrn_radiation_monochromator graphite
_diffrn_radiation_source 'normal-focus sealed tube'
_diffrn_radiation_type MoK\a
_diffrn_radiation_wavelength 0.71073
_diffrn_reflns_av_R_equivalents 0.0452
_diffrn_reflns_av_sigmaI/netI 0.0791
_diffrn_reflns_limit_h_max 13
_diffrn_reflns_limit_h_min -13
_diffrn_reflns_limit_k_max 11
_diffrn_reflns_limit_k_min -13
_diffrn_reflns_limit_l_max 15
_diffrn_reflns_limit_l_min -14
_diffrn_reflns_number 8264
_diffrn_reflns_theta_full 25.18
_diffrn_reflns_theta_max 25.18
_diffrn_reflns_theta_min 1.77
_diffrn_standards_number 0
_exptl_absorpt_coefficient_mu 0.636
_exptl_absorpt_correction_T_max 0.9628
_exptl_absorpt_correction_T_min 0.8871
_exptl_absorpt_correction_type multi-scan
_exptl_crystal_colour red
_exptl_crystal_density_diffrn 1.401
_exptl_crystal_density_method 'not measured'
_exptl_crystal_description Block
_exptl_crystal_F_000 664
_exptl_crystal_size_max 0.19
_exptl_crystal_size_mid 0.16
_exptl_crystal_size_min 0.06
_refine_diff_density_max 0.951
_refine_diff_density_min -0.607
_refine_diff_density_rms 0.108
_refine_ls_extinction_method none
_refine_ls_goodness_of_fit_ref 1.031
_refine_ls_hydrogen_treatment noref
_refine_ls_matrix_type full
_refine_ls_number_parameters 389
_refine_ls_number_reflns 5409
_refine_ls_number_restraints 0
_refine_ls_restrained_S_all 1.031
_refine_ls_R_factor_all 0.0590
_refine_ls_R_factor_gt 0.0509
_refine_ls_shift/su_max 0.001
_refine_ls_shift/su_mean 0.000
_refine_ls_structure_factor_coef Fsqd
_refine_ls_weighting_details 'calc w=1/[\s^2^(Fo^2^)+(0.0857P)^2^+0.0000P] where P=(Fo^2^+2Fc^2^)/3'
_refine_ls_weighting_scheme calc
_refine_ls_wR_factor_gt 0.1353
_refine_ls_wR_factor_ref 0.1445
_reflns_number_gt 4635
_reflns_number_total 5409
_reflns_threshold_expression I>2sigma(I)
_cod_data_source_file ic050876csi20050727_104043_4.cif
_cod_data_source_block cmpd4
_cod_depositor_comments
;
The following automatic conversions were performed:
'_symmetry_cell_setting' value 'Triclinic' changed to 'triclinic'
according to '/home/saulius/struct/CIF-dictionaries/cif_core.dic'
dictionary named 'cif_core.dic' version 2.4.1 from 2010-06-29.

Automatic conversion script
Id: cif_fix_enum 1527 2010-12-29 10:47:43Z saulius 
;
_cod_original_cell_volume 1538.5(13)
_cod_database_code 4309466

loop_
_symmetry_equiv_pos_as_xyz
'x, y, z'
'-x, -y, -z'

loop_
_atom_site_label
_atom_site_type_symbol
_atom_site_fract_x
_atom_site_fract_y
_atom_site_fract_z
_atom_site_U_iso_or_equiv
_atom_site_adp_type
_atom_site_occupancy
_atom_site_symmetry_multiplicity
_atom_site_calc_flag
_atom_site_refinement_flags
_atom_site_disorder_assembly
_atom_site_disorder_group
Pd1 Pd 0.69862(3) 0.97452(2) 0.98896(2) 0.03524(15) Uani 1 1 d . . .
N3 N 0.6031(4) 1.1066(3) 0.9530(3) 0.0437(8) Uani 1 1 d . . .
N2 N 0.7927(3) 0.8415(3) 1.0264(3) 0.0404(8) Uani 1 1 d . . .
N4 N 0.7578(3) 1.1366(3) 1.1222(3) 0.0423(8) Uani 1 1 d . . .
N1 N 0.6512(4) 0.8181(3) 0.8530(3) 0.0444(8) Uani 1 1 d . . .
C10 C 0.5701(4) 0.7726(4) 0.7316(3) 0.0411(9) Uani 1 1 d . . .
C40 C 0.8447(4) 1.1865(4) 1.2411(3) 0.0408(9) Uani 1 1 d . . .
C41 C 0.9645(4) 1.1607(4) 1.2768(4) 0.0465(10) Uani 1 1 d . . .
H41A H 0.9859 1.1109 1.2217 0.056 Uiso 1 1 calc R . .
C42 C 1.0528(5) 1.2069(5) 1.3920(4) 0.0662(14) Uani 1 1 d . . .
H42A H 1.1344 1.1890 1.4152 0.079 Uiso 1 1 calc R . .
C43 C 1.0216(6) 1.2802(6) 1.4744(4) 0.0752(17) Uani 1 1 d . . .
H43A H 1.0816 1.3109 1.5534 0.090 Uiso 1 1 calc R . .
C44 C 0.9045(6) 1.3072(6) 1.4405(4) 0.0746(16) Uani 1 1 d . . .
H44A H 0.8846 1.3586 1.4959 0.090 Uiso 1 1 calc R . .
C45 C 0.8132(5) 1.2590(5) 1.3238(4) 0.0567(12) Uani 1 1 d . . .
H45A H 0.7310 1.2754 1.3012 0.068 Uiso 1 1 calc R . .
C50 C 0.7880(4) 0.6654(4) 0.8669(4) 0.0415(10) Uani 1 1 d . . .
C5 C 0.7422(4) 0.7734(4) 0.9132(4) 0.0407(9) Uani 1 1 d . . .
C6 C 0.6799(4) 1.1902(4) 1.0580(3) 0.0391(9) Uani 1 1 d . . .
C52 C 0.8482(5) 0.4769(5) 0.8777(6) 0.0664(15) Uani 1 1 d . . .
H52A H 0.8581 0.4162 0.9132 0.080 Uiso 1 1 calc R . .
C15 C 0.5049(4) 0.6498(4) 0.6738(4) 0.0502(11) Uani 1 1 d . . .
H15A H 0.5158 0.5940 0.7149 0.060 Uiso 1 1 calc R . .
C22 C 1.1437(5) 0.8729(5) 1.1746(6) 0.0719(16) Uani 1 1 d . . .
H22A H 1.2160 0.8787 1.1585 0.086 Uiso 1 1 calc R . .
C20 C 0.9169(4) 0.8495(3) 1.1109(3) 0.0384(9) Uani 1 1 d . . .
C11 C 0.5531(5) 0.8529(5) 0.6703(4) 0.0547(12) Uani 1 1 d . . .
H11A H 0.5972 0.9361 0.7089 0.066 Uiso 1 1 calc R . .
C31 C 0.5635(5) 1.2241(4) 0.8191(4) 0.0498(11) Uani 1 1 d . . .
H31A H 0.6432 1.2815 0.8682 0.060 Uiso 1 1 calc R . .
C30 C 0.5246(4) 1.1289(4) 0.8514(3) 0.0399(9) Uani 1 1 d . . .
C35 C 0.4081(4) 1.0448(5) 0.7779(4) 0.0599(13) Uani 1 1 d . . .
H35A H 0.3815 0.9783 0.7983 0.072 Uiso 1 1 calc R . .
C34 C 0.3300(5) 1.0590(8) 0.6732(5) 0.083(2) Uani 1 1 d . . .
H34A H 0.2487 1.0040 0.6245 0.099 Uiso 1 1 calc R . .
C33 C 0.3702(8) 1.1514(8) 0.6412(5) 0.092(3) Uani 1 1 d . . .
H33A H 0.3192 1.1581 0.5687 0.111 Uiso 1 1 calc R . .
C32 C 0.4851(8) 1.2348(6) 0.7146(5) 0.080(2) Uani 1 1 d . . .
H32A H 0.5112 1.3007 0.6934 0.096 Uiso 1 1 calc R . .
C21 C 1.0236(4) 0.8590(4) 1.0898(4) 0.0537(11) Uani 1 1 d . . .
H21A H 1.0140 0.8558 1.0150 0.064 Uiso 1 1 calc R . .
C24 C 1.0540(6) 0.8682(5) 1.3079(5) 0.0672(16) Uani 1 1 d . . .
H24A H 1.0649 0.8701 1.3826 0.081 Uiso 1 1 calc R . .
C51 C 0.8055(4) 0.5770(4) 0.9201(4) 0.0505(11) Uani 1 1 d . . .
H51A H 0.7885 0.5846 0.9852 0.061 Uiso 1 1 calc R . .
C55 C 0.8137(4) 0.6539(4) 0.7710(4) 0.0504(11) Uani 1 1 d . . .
H55A H 0.7994 0.7123 0.7330 0.061 Uiso 1 1 calc R . .
C62 C 0.7901(5) 1.5331(4) 1.1817(4) 0.0533(11) Uani 1 1 d . . .
H62A H 0.8678 1.5937 1.2146 0.064 Uiso 1 1 calc R . .
C61 C 0.7904(4) 1.4115(4) 1.1444(4) 0.0456(10) Uani 1 1 d . . .
H61A H 0.8682 1.3894 1.1525 0.055 Uiso 1 1 calc R . .
C60 C 0.6761(4) 1.3212(4) 1.0949(3) 0.0391(9) Uani 1 1 d . . .
C65 C 0.5621(4) 1.3546(4) 1.0833(4) 0.0462(10) Uani 1 1 d . . .
H65A H 0.4839 1.2943 1.0492 0.055 Uiso 1 1 calc R . .
C64 C 0.5640(5) 1.4772(5) 1.1222(4) 0.0532(12) Uani 1 1 d . . .
H64A H 0.4865 1.4995 1.1150 0.064 Uiso 1 1 calc R . .
C63 C 0.6764(5) 1.5674(4) 1.1712(5) 0.0577(12) Uani 1 1 d . . .
H63A H 0.6763 1.6505 1.1971 0.069 Uiso 1 1 calc R . .
C54 C 0.8603(4) 0.5562(5) 0.7314(5) 0.0624(14) Uani 1 1 d . . .
H54A H 0.8814 0.5506 0.6687 0.075 Uiso 1 1 calc R . .
C25 C 0.9313(4) 0.8548(4) 1.2211(4) 0.0488(11) Uani 1 1 d . . .
H25A H 0.8591 0.8495 1.2373 0.059 Uiso 1 1 calc R . .
C13 C 0.4080(5) 0.6899(6) 0.4961(4) 0.0685(16) Uani 1 1 d . . .
H13A H 0.3531 0.6618 0.4158 0.082 Uiso 1 1 calc R . .
C14 C 0.4241(5) 0.6097(5) 0.5559(4) 0.0617(14) Uani 1 1 d . . .
H14A H 0.3801 0.5265 0.5169 0.074 Uiso 1 1 calc R . .
C23 C 1.1578(5) 0.8785(5) 1.2834(6) 0.0753(17) Uani 1 1 d . . .
H23A H 1.2407 0.8896 1.3425 0.090 Uiso 1 1 calc R . .
C53 C 0.8762(5) 0.4663(5) 0.7838(5) 0.0714(18) Uani 1 1 d . . .
H53A H 0.9057 0.3989 0.7555 0.086 Uiso 1 1 calc R . .
C12 C 0.4716(6) 0.8124(5) 0.5521(4) 0.0713(16) Uani 1 1 d . . .
H12A H 0.4597 0.8678 0.5105 0.086 Uiso 1 1 calc R . .

loop_
_atom_site_aniso_label
_atom_site_aniso_U_11
_atom_site_aniso_U_22
_atom_site_aniso_U_33
_atom_site_aniso_U_23
_atom_site_aniso_U_13
_atom_site_aniso_U_12
Pd1 0.0388(2) 0.0347(2) 0.0263(2) 0.00853(14) 0.00915(14) 0.01037(14)
N3 0.049(2) 0.0344(18) 0.0327(18) 0.0104(15) 0.0036(15) 0.0088(16)
N2 0.0438(19) 0.0401(19) 0.0311(17) 0.0081(15) 0.0116(15) 0.0139(15)
N4 0.047(2) 0.0347(18) 0.0321(17) 0.0062(14) 0.0064(15) 0.0123(15)
N1 0.048(2) 0.044(2) 0.0308(17) 0.0042(15) 0.0104(15) 0.0158(17)
C10 0.036(2) 0.050(2) 0.029(2) 0.0044(18) 0.0127(17) 0.0098(18)
C40 0.043(2) 0.037(2) 0.031(2) 0.0119(17) 0.0061(17) 0.0070(18)
C41 0.049(2) 0.046(2) 0.035(2) 0.0128(19) 0.0095(19) 0.010(2)
C42 0.057(3) 0.067(3) 0.048(3) 0.021(3) -0.004(2) 0.014(3)
C43 0.080(4) 0.086(4) 0.029(2) 0.013(3) 0.000(2) 0.009(3)
C44 0.092(4) 0.077(4) 0.040(3) 0.005(3) 0.025(3) 0.019(3)
C45 0.056(3) 0.065(3) 0.040(2) 0.009(2) 0.016(2) 0.017(2)
C50 0.035(2) 0.036(2) 0.040(2) 0.0008(18) 0.0115(17) 0.0044(17)
C5 0.041(2) 0.037(2) 0.038(2) 0.0059(17) 0.0161(18) 0.0078(18)
C6 0.037(2) 0.037(2) 0.036(2) 0.0110(18) 0.0109(17) 0.0090(17)
C52 0.048(3) 0.040(3) 0.094(4) 0.013(3) 0.021(3) 0.008(2)
C15 0.048(2) 0.050(3) 0.042(2) 0.004(2) 0.019(2) 0.008(2)
C22 0.047(3) 0.058(3) 0.084(4) 0.001(3) 0.018(3) 0.006(2)
C20 0.041(2) 0.029(2) 0.039(2) 0.0090(17) 0.0120(18) 0.0110(17)
C11 0.060(3) 0.054(3) 0.033(2) 0.008(2) 0.012(2) 0.002(2)
C31 0.063(3) 0.051(3) 0.049(2) 0.021(2) 0.032(2) 0.027(2)
C30 0.036(2) 0.049(2) 0.035(2) 0.0147(18) 0.0145(17) 0.0174(18)
C35 0.044(3) 0.087(4) 0.037(2) 0.016(2) 0.011(2) 0.005(2)
C34 0.046(3) 0.142(6) 0.035(3) 0.009(3) 0.003(2) 0.029(3)
C33 0.112(5) 0.145(7) 0.038(3) 0.043(4) 0.027(4) 0.091(5)
C32 0.140(6) 0.086(4) 0.060(3) 0.045(3) 0.063(4) 0.073(5)
C21 0.047(3) 0.043(3) 0.056(3) 0.001(2) 0.019(2) 0.004(2)
C24 0.083(4) 0.047(3) 0.045(3) 0.019(2) 0.002(3) 0.007(3)
C51 0.040(2) 0.046(3) 0.058(3) 0.016(2) 0.016(2) 0.009(2)
C55 0.043(2) 0.054(3) 0.043(2) 0.002(2) 0.018(2) 0.006(2)
C62 0.052(3) 0.036(2) 0.061(3) 0.008(2) 0.022(2) 0.002(2)
C61 0.036(2) 0.042(2) 0.051(2) 0.012(2) 0.0137(19) 0.0063(18)
C60 0.043(2) 0.037(2) 0.037(2) 0.0149(17) 0.0159(18) 0.0099(18)
C65 0.041(2) 0.049(3) 0.051(3) 0.020(2) 0.020(2) 0.014(2)
C64 0.056(3) 0.053(3) 0.068(3) 0.025(2) 0.038(3) 0.025(2)
C63 0.074(3) 0.039(3) 0.070(3) 0.016(2) 0.041(3) 0.019(2)
C54 0.042(3) 0.062(3) 0.061(3) -0.011(3) 0.023(2) 0.004(2)
C25 0.052(3) 0.044(2) 0.042(2) 0.017(2) 0.011(2) 0.008(2)
C13 0.063(3) 0.084(4) 0.027(2) 0.001(2) 0.006(2) -0.002(3)
C14 0.049(3) 0.063(3) 0.047(3) -0.007(2) 0.016(2) -0.003(2)
C23 0.041(3) 0.064(4) 0.085(4) 0.021(3) -0.005(3) 0.012(2)
C53 0.039(3) 0.049(3) 0.094(4) -0.013(3) 0.021(3) 0.009(2)
C12 0.088(4) 0.070(4) 0.037(3) 0.015(2) 0.014(3) 0.006(3)

loop_
_atom_type_symbol
_atom_type_description
_atom_type_scat_dispersion_real
_atom_type_scat_dispersion_imag
_atom_type_scat_source
C C 0.0033 0.0016 'International Tables Vol C Tables 4.2.6.8 and 6.1.1.4'
H H 0.0000 0.0000 'International Tables Vol C Tables 4.2.6.8 and 6.1.1.4'
N N 0.0061 0.0033 'International Tables Vol C Tables 4.2.6.8 and 6.1.1.4'
Pd Pd -0.9988 1.0072 'International Tables Vol C Tables 4.2.6.8 and 6.1.1.4'

loop_
_geom_angle_atom_site_label_1
_geom_angle_atom_site_label_2
_geom_angle_atom_site_label_3
_geom_angle
_geom_angle_site_symmetry_1
_geom_angle_site_symmetry_3
_geom_angle_publ_flag
N1 Pd1 N4 175.36(14) . . ?
N1 Pd1 N3 116.52(14) . . ?
N4 Pd1 N3 63.79(14) . . ?
N1 Pd1 N2 63.76(14) . . ?
N4 Pd1 N2 116.01(14) . . ?
N3 Pd1 N2 179.08(13) . . ?
N1 Pd1 C5 31.58(14) . . ?
N4 Pd1 C5 147.37(14) . . ?
N3 Pd1 C5 147.77(14) . . ?
N2 Pd1 C5 32.62(13) . . ?
N1 Pd1 C6 148.11(14) . . ?
N4 Pd1 C6 31.64(13) . . ?
N3 Pd1 C6 32.29(13) . . ?
N2 Pd1 C6 147.56(13) . . ?
C5 Pd1 C6 171.52(13) . . ?
C6 N3 C30 127.2(4) . . ?
C6 N3 Pd1 93.0(3) . . ?
C30 N3 Pd1 135.8(3) . . ?
C5 N2 C20 125.0(4) . . ?
C5 N2 Pd1 91.9(3) . . ?
C20 N2 Pd1 131.4(3) . . ?
C6 N4 C40 127.8(4) . . ?
C6 N4 Pd1 94.1(2) . . ?
C40 N4 Pd1 138.2(3) . . ?
C5 N1 C10 128.1(4) . . ?
C5 N1 Pd1 93.7(3) . . ?
C10 N1 Pd1 137.4(3) . . ?
C11 C10 C15 119.3(4) . . ?
C11 C10 N1 118.9(4) . . ?
C15 C10 N1 121.8(4) . . ?
C41 C40 C45 119.2(4) . . ?
C41 C40 N4 118.4(4) . . ?
C45 C40 N4 122.4(4) . . ?
C42 C41 C40 120.7(5) . . ?
C41 C42 C43 120.1(5) . . ?
C44 C43 C42 119.9(5) . . ?
C43 C44 C45 120.4(5) . . ?
C40 C45 C44 119.7(5) . . ?
C51 C50 C55 119.7(4) . . ?
C51 C50 C5 120.0(4) . . ?
C55 C50 C5 120.3(4) . . ?
N1 C5 N2 109.1(4) . . ?
N1 C5 C50 127.0(4) . . ?
N2 C5 C50 123.8(4) . . ?
N1 C5 Pd1 54.7(2) . . ?
N2 C5 Pd1 55.5(2) . . ?
C50 C5 Pd1 170.0(3) . . ?
N4 C6 N3 108.6(4) . . ?
N4 C6 C60 126.2(4) . . ?
N3 C6 C60 125.1(4) . . ?
N4 C6 Pd1 54.3(2) . . ?
N3 C6 Pd1 54.7(2) . . ?
C60 C6 Pd1 175.3(3) . . ?
C53 C52 C51 120.3(5) . . ?
C14 C15 C10 120.0(5) . . ?
C21 C22 C23 119.2(6) . . ?
C21 C20 C25 119.2(4) . . ?
C21 C20 N2 122.6(4) . . ?
C25 C20 N2 118.1(4) . . ?
C10 C11 C12 120.6(5) . . ?
C32 C31 C30 119.6(6) . . ?
C31 C30 C35 119.5(4) . . ?
C31 C30 N3 123.1(4) . . ?
C35 C30 N3 117.2(4) . . ?
C30 C35 C34 119.5(6) . . ?
C33 C34 C35 120.5(6) . . ?
C34 C33 C32 119.6(5) . . ?
C33 C32 C31 121.2(6) . . ?
C22 C21 C20 121.5(5) . . ?
C23 C24 C25 119.4(5) . . ?
C50 C51 C52 120.2(5) . . ?
C54 C55 C50 119.9(5) . . ?
C61 C62 C63 120.7(4) . . ?
C62 C61 C60 120.1(4) . . ?
C65 C60 C61 119.5(4) . . ?
C65 C60 C6 121.6(4) . . ?
C61 C60 C6 118.9(4) . . ?
C64 C65 C60 119.4(4) . . ?
C63 C64 C65 121.6(4) . . ?
C64 C63 C62 118.6(4) . . ?
C55 C54 C53 120.4(5) . . ?
C20 C25 C24 119.4(5) . . ?
C14 C13 C12 120.6(5) . . ?
C13 C14 C15 120.3(5) . . ?
C24 C23 C22 121.3(5) . . ?
C52 C53 C54 119.4(5) . . ?
C13 C12 C11 119.3(5) . . ?

loop_
_geom_bond_atom_site_label_1
_geom_bond_atom_site_label_2
_geom_bond_distance
_geom_bond_site_symmetry_2
_geom_bond_publ_flag
Pd1 N1 2.037(3) . ?
Pd1 N4 2.041(3) . ?
Pd1 N3 2.048(4) . ?
Pd1 N2 2.053(4) . ?
Pd1 C5 2.491(4) . ?
Pd1 C6 2.507(4) . ?
N3 C6 1.341(5) . ?
N3 C30 1.410(5) . ?
N2 C5 1.344(5) . ?
N2 C20 1.410(5) . ?
N4 C6 1.318(5) . ?
N4 C40 1.407(5) . ?
N1 C5 1.307(6) . ?
N1 C10 1.416(5) . ?
C10 C11 1.374(6) . ?
C10 C15 1.388(6) . ?
C40 C41 1.379(6) . ?
C40 C45 1.395(6) . ?
C41 C42 1.374(6) . ?
C42 C43 1.394(8) . ?
C43 C44 1.357(9) . ?
C44 C45 1.398(7) . ?
C50 C51 1.384(7) . ?
C50 C55 1.388(6) . ?
C50 C5 1.499(6) . ?
C6 C60 1.488(6) . ?
C52 C53 1.380(9) . ?
C52 C51 1.389(7) . ?
C15 C14 1.381(7) . ?
C22 C21 1.363(8) . ?
C22 C23 1.366(9) . ?
C20 C21 1.368(6) . ?
C20 C25 1.385(6) . ?
C11 C12 1.386(7) . ?
C31 C32 1.375(8) . ?
C31 C30 1.375(6) . ?
C30 C35 1.378(6) . ?
C35 C34 1.394(8) . ?
C34 C33 1.352(11) . ?
C33 C32 1.362(11) . ?
C24 C23 1.361(9) . ?
C24 C25 1.396(7) . ?
C55 C54 1.384(7) . ?
C62 C61 1.375(6) . ?
C62 C63 1.387(7) . ?
C61 C60 1.389(6) . ?
C60 C65 1.383(6) . ?
C65 C64 1.381(7) . ?
C64 C63 1.373(7) . ?
C54 C53 1.391(8) . ?
C13 C14 1.359(8) . ?
C13 C12 1.381(8) . ?
